data_4346871
loop_
_publ_author_name
'Zheng, Chunyang'
'Xu, Juping'
'Yang, Zhixin'
'Tao, Jun'
'Li, Dongfeng'

_publ_section_title
;
 Factors Impacting Electron Transfer in Cyano-Bridged {Fe2Co2} Clusters.
;
_journal_issue 20
_journal_name_full 'Inorganic chemistry'
_journal_page_first 9687
_journal_page_last 9689
_journal_paper_doi 10.1021/acs.inorgchem.5b02272
_journal_volume 54
_journal_year 2015
_chemical_formula_sum 'C82 H72 B2 Co2 F12 Fe2 N26 O16 P2'
_chemical_formula_weight 2218.78
_space_group_IT_number 14
_space_group_name_Hall '-P 2yn'
_space_group_name_H-M_alt 'P 1 21/n 1'
_symmetry_cell_setting monoclinic
_symmetry_space_group_name_H-M 'P 1 21/n 1'
_atom_sites_solution_hydrogens geom
_atom_sites_solution_primary direct
_atom_sites_solution_secondary difmap
_audit_creation_method SHELXL-97
_cell_angle_alpha 90.00
_cell_angle_beta 105.056(2)
_cell_angle_gamma 90.00
_cell_formula_units_Z 2
_cell_length_a 15.0262(16)
_cell_length_b 13.4105(15)
_cell_length_c 24.850(3)
_cell_measurement_reflns_used 7048
_cell_measurement_temperature 296(2)
_cell_measurement_theta_max 24.44
_cell_measurement_theta_min 2.28
_cell_volume 4835.6(9)
_computing_cell_refinement 'Bruker SAINT'
_computing_data_collection 'Bruker APEX2'
_computing_data_reduction 'Bruker SAINT'
_computing_molecular_graphics 'Bruker SHELXTL'
_computing_publication_material 'Bruker SHELXTL'
_computing_structure_refinement 'SHELXL-97 (Sheldrick, 2008)'
_computing_structure_solution 'SHELXS-97 (Sheldrick, 2008)'
_diffrn_ambient_temperature 296(2)
_diffrn_measured_fraction_theta_full 0.999
_diffrn_measured_fraction_theta_max 0.999
_diffrn_measurement_device_type 'Bruker APEX-II CCD'
_diffrn_measurement_method '\f and \w scans'
_diffrn_radiation_monochromator graphite
_diffrn_radiation_source 'fine-focus sealed tube'
_diffrn_radiation_type MoK\a
_diffrn_radiation_wavelength 0.71073
_diffrn_reflns_av_R_equivalents 0.0545
_diffrn_reflns_av_sigmaI/netI 0.0490
_diffrn_reflns_limit_h_max 17
_diffrn_reflns_limit_h_min -18
_diffrn_reflns_limit_k_max 16
_diffrn_reflns_limit_k_min -16
_diffrn_reflns_limit_l_max 30
_diffrn_reflns_limit_l_min -30
_diffrn_reflns_number 38283
_diffrn_reflns_theta_full 25.50
_diffrn_reflns_theta_max 25.50
_diffrn_reflns_theta_min 1.44
_exptl_absorpt_coefficient_mu 0.764
_exptl_absorpt_correction_T_max 0.9275
_exptl_absorpt_correction_T_min 0.8622
_exptl_absorpt_correction_type multi-scan
_exptl_absorpt_process_details SADABS
_exptl_crystal_colour red
_exptl_crystal_density_diffrn 1.524
_exptl_crystal_density_method 'not measured'
_exptl_crystal_description block
_exptl_crystal_F_000 2256
_exptl_crystal_size_max 0.20
_exptl_crystal_size_mid 0.10
_exptl_crystal_size_min 0.10
_refine_diff_density_max 0.542
_refine_diff_density_min -0.435
_refine_diff_density_rms 0.080
_refine_ls_extinction_method none
_refine_ls_goodness_of_fit_ref 1.062
_refine_ls_hydrogen_treatment constr
_refine_ls_matrix_type full
_refine_ls_number_parameters 654
_refine_ls_number_reflns 8989
_refine_ls_number_restraints 0
_refine_ls_restrained_S_all 1.062
_refine_ls_R_factor_all 0.0872
_refine_ls_R_factor_gt 0.0514
_refine_ls_shift/su_max 0.002
_refine_ls_shift/su_mean 0.000
_refine_ls_structure_factor_coef Fsqd
_refine_ls_weighting_details 'calc w=1/[\s^2^(Fo^2^)+(0.0940P)^2^+2.8069P] where P=(Fo^2^+2Fc^2^)/3'
_refine_ls_weighting_scheme calc
_refine_ls_wR_factor_gt 0.1435
_refine_ls_wR_factor_ref 0.1723
_reflns_number_gt 6084
_reflns_number_total 8989
_reflns_threshold_expression >2sigma(I)
_cod_data_source_file ic5b02272_si_002.cif
_cod_data_source_block 1@296K
_cod_depositor_comments
;
The following automatic conversions were performed:

data item '_symmetry_cell_setting' value 'Monoclinic' was changed to
'monoclinic' in accordance with the
/home/saulius/struct/COD-crude-data/automatic-downloads/DataCite-retrospective/ACS/depositions/lib/dictionaries/cif_core.dic
dictionary named 'cif_core.dic' version 2.4.2 last updated on
2011-04-26.

Automatic conversion script
Id: cif_fix_values 6909 2019-04-08 15:41:33Z antanas 
;
_cod_original_sg_symbol_H-M 'P2(1)/n  '
_cod_database_code 4346871

loop_
_symmetry_equiv_pos_as_xyz
'x, y, z'
'-x+1/2, y+1/2, -z+1/2'
'-x, -y, -z'
'x-1/2, -y-1/2, z-1/2'

loop_
_atom_site_label
_atom_site_type_symbol
_atom_site_fract_x
_atom_site_fract_y
_atom_site_fract_z
_atom_site_U_iso_or_equiv
_atom_site_adp_type
_atom_site_occupancy
_atom_site_symmetry_multiplicity
_atom_site_calc_flag
_atom_site_refinement_flags
Fe1 Fe 0.36595(4) 1.04027(4) 0.87854(2) 0.03232(16) Uani 1 1 d .
Co1 Co 0.32199(4) 0.83165(4) 1.03589(2) 0.03882(17) Uani 1 1 d .
B1 B 0.2301(4) 1.2219(4) 0.8577(2) 0.0462(12) Uani 1 1 d .
N1 N 0.3581(2) 0.8737(2) 0.96187(14) 0.0426(8) Uani 1 1 d .
N2 N 0.5740(2) 1.0701(3) 0.92108(14) 0.0439(8) Uani 1 1 d .
N3 N 0.3989(3) 0.8881(4) 0.79384(18) 0.0757(13) Uani 1 1 d .
N4 N 0.2307(2) 1.0345(2) 0.85018(13) 0.0393(8) Uani 1 1 d .
N5 N 0.1802(2) 1.1203(3) 0.84250(13) 0.0446(8) Uani 1 1 d .
N6 N 0.3495(2) 1.1368(2) 0.93437(12) 0.0383(8) Uani 1 1 d .
N7 N 0.2868(2) 1.2125(2) 0.91932(13) 0.0444(8) Uani 1 1 d .
N8 N 0.3649(2) 1.1524(2) 0.82757(13) 0.0378(8) Uani 1 1 d .
N9 N 0.3019(2) 1.2268(2) 0.82232(13) 0.0427(8) Uani 1 1 d .
N10 N 0.4100(2) 0.7070(2) 1.05598(14) 0.0439(8) Uani 1 1 d .
N11 N 0.3049(2) 0.7854(3) 1.11508(14) 0.0485(9) Uani 1 1 d .
N12 N 0.2079(2) 0.7524(2) 0.98297(13) 0.0417(8) Uani 1 1 d .
N13 N 0.2156(2) 0.9384(2) 1.01613(14) 0.0422(8) Uani 1 1 d .
O1 O 0.6596(4) 0.4523(4) 1.0869(2) 0.129(2) Uani 1 1 d .
O2 O 0.6204(4) 0.4569(4) 1.1661(2) 0.135(2) Uani 1 1 d .
O3 O 0.3315(5) 0.5984(4) 1.2935(2) 0.141(2) Uani 1 1 d .
O4 O 0.2039(4) 0.6906(4) 1.27985(18) 0.122(2) Uani 1 1 d .
O5 O -0.0447(3) 0.6923(3) 0.81087(16) 0.0920(13) Uani 1 1 d .
O6 O 0.0087(3) 0.5406(3) 0.83854(15) 0.0738(10) Uani 1 1 d .
O7 O -0.0484(3) 1.1424(3) 0.9089(2) 0.1049(16) Uani 1 1 d .
O8 O 0.0361(3) 1.2470(3) 0.96951(17) 0.0786(11) Uani 1 1 d .
C1 C 0.3644(3) 0.9326(3) 0.92967(16) 0.0360(9) Uani 1 1 d .
C2 C 0.4969(3) 1.0522(3) 0.90532(15) 0.0366(9) Uani 1 1 d .
C3 C 0.3854(3) 0.9444(3) 0.82532(17) 0.0451(10) Uani 1 1 d .
C4 C 0.1722(3) 0.9590(4) 0.83299(17) 0.0494(11) Uani 1 1 d .
H4 H 0.1887 0.8920 0.8336 0.059 Uiso 1 1 calc R
C5 C 0.0833(3) 0.9954(5) 0.8141(2) 0.0646(14) Uani 1 1 d .
H5 H 0.0297 0.9590 0.7998 0.077 Uiso 1 1 calc R
C6 C 0.0915(3) 1.0962(4) 0.82088(19) 0.0582(13) Uani 1 1 d .
H6 H 0.0430 1.1413 0.8119 0.070 Uiso 1 1 calc R
C7 C 0.3883(3) 1.1463(3) 0.98882(16) 0.0473(11) Uani 1 1 d .
H7 H 0.4336 1.1047 1.0099 0.057 Uiso 1 1 calc R
C8 C 0.3504(4) 1.2280(3) 1.00914(19) 0.0577(12) Uani 1 1 d .
H8 H 0.3649 1.2514 1.0456 0.069 Uiso 1 1 calc R
C9 C 0.2872(3) 1.2669(3) 0.96407(18) 0.0522(11) Uani 1 1 d .
H9 H 0.2504 1.3224 0.9647 0.063 Uiso 1 1 calc R
C10 C 0.4168(3) 1.1736(3) 0.79283(16) 0.0466(10) Uani 1 1 d .
H10 H 0.4659 1.1351 0.7884 0.056 Uiso 1 1 calc R
C11 C 0.3869(3) 1.2603(3) 0.76458(18) 0.0542(12) Uani 1 1 d .
H11 H 0.4108 1.2911 0.7379 0.065 Uiso 1 1 calc R
C12 C 0.3148(3) 1.2919(3) 0.78388(18) 0.0525(11) Uani 1 1 d .
H12 H 0.2802 1.3491 0.7724 0.063 Uiso 1 1 calc R
C13 C 0.1623(4) 1.3144(4) 0.8479(2) 0.0690(15) Uani 1 1 d .
H13A H 0.1975 1.3749 0.8553 0.103 Uiso 1 1 calc R
H13B H 0.1228 1.3099 0.8726 0.103 Uiso 1 1 calc R
H13C H 0.1256 1.3144 0.8100 0.103 Uiso 1 1 calc R
C14 C 0.4627(3) 0.6732(3) 1.02464(19) 0.0502(11) Uani 1 1 d .
H14 H 0.4546 0.6994 0.9890 0.060 Uiso 1 1 calc R
C15 C 0.5288(3) 0.6008(3) 1.0427(2) 0.0544(12) Uani 1 1 d .
H15 H 0.5653 0.5793 1.0200 0.065 Uiso 1 1 calc R
C16 C 0.5396(4) 0.5616(3) 1.0945(2) 0.0582(13) Uani 1 1 d .
C17 C 0.4848(4) 0.5929(3) 1.1271(2) 0.0601(13) Uani 1 1 d .
H17 H 0.4910 0.5655 1.1623 0.072 Uiso 1 1 calc R
C18 C 0.4190(3) 0.6673(3) 1.10681(18) 0.0490(11) Uani 1 1 d .
C19 C 0.3572(3) 0.7075(3) 1.13870(18) 0.0501(11) Uani 1 1 d .
C20 C 0.3504(4) 0.6679(4) 1.18906(19) 0.0631(14) Uani 1 1 d .
H20 H 0.3872 0.6142 1.2047 0.076 Uiso 1 1 calc R
C21 C 0.2901(4) 0.7072(4) 1.2157(2) 0.0694(15) Uani 1 1 d .
C22 C 0.2385(4) 0.7890(5) 1.1927(2) 0.0764(17) Uani 1 1 d .
H22 H 0.1979 0.8187 1.2104 0.092 Uiso 1 1 calc R
C23 C 0.2488(3) 0.8263(4) 1.1420(2) 0.0635(14) Uani 1 1 d .
H23 H 0.2149 0.8822 1.1266 0.076 Uiso 1 1 calc R
C24 C 0.6133(5) 0.4832(5) 1.1147(3) 0.0844(19) Uani 1 1 d .
C25 C 0.6894(8) 0.3823(8) 1.1895(3) 0.183(5) Uani 1 1 d .
H25A H 0.6711 0.3192 1.1718 0.275 Uiso 1 1 calc R
H25B H 0.6953 0.3763 1.2288 0.275 Uiso 1 1 calc R
H25C H 0.7475 0.4018 1.1836 0.275 Uiso 1 1 calc R
C26 C 0.2788(6) 0.6593(6) 1.2673(3) 0.092(2) Uani 1 1 d .
C27 C 0.1815(9) 0.6494(8) 1.3290(3) 0.187(5) Uani 1 1 d .
H27A H 0.1581 0.5829 1.3211 0.280 Uiso 1 1 calc R
H27B H 0.1357 0.6903 1.3388 0.280 Uiso 1 1 calc R
H27C H 0.2360 0.6478 1.3594 0.280 Uiso 1 1 calc R
C28 C 0.2083(3) 0.6575(3) 0.96850(19) 0.0520(11) Uani 1 1 d .
H28 H 0.2552 0.6167 0.9888 0.062 Uiso 1 1 calc R
C29 C 0.1426(3) 0.6160(3) 0.92460(19) 0.0535(11) Uani 1 1 d .
H29 H 0.1449 0.5486 0.9161 0.064 Uiso 1 1 calc R
C30 C 0.0748(3) 0.6752(3) 0.89410(18) 0.0483(10) Uani 1 1 d .
C31 C 0.0716(3) 0.7745(3) 0.90918(17) 0.0464(10) Uani 1 1 d .
H31 H 0.0249 0.8159 0.8894 0.056 Uiso 1 1 calc R
C32 C 0.1386(3) 0.8111(3) 0.95395(16) 0.0389(9) Uani 1 1 d .
C33 C 0.1421(3) 0.9153(3) 0.97381(16) 0.0379(9) Uani 1 1 d .
C34 C 0.0761(3) 0.9868(3) 0.95146(17) 0.0420(9) Uani 1 1 d .
H34 H 0.0256 0.9702 0.9223 0.050 Uiso 1 1 calc R
C35 C 0.0855(3) 1.0825(3) 0.97250(17) 0.0439(10) Uani 1 1 d .
C36 C 0.1591(3) 1.1046(3) 1.01718(19) 0.0520(11) Uani 1 1 d .
H36 H 0.1655 1.1675 1.0336 0.062 Uiso 1 1 calc R
C37 C 0.2227(3) 1.0308(3) 1.03665(19) 0.0537(11) Uani 1 1 d .
H37 H 0.2735 1.0461 1.0658 0.064 Uiso 1 1 calc R
C38 C 0.0047(4) 0.6393(4) 0.8433(2) 0.0589(13) Uani 1 1 d .
C39 C -0.0585(4) 0.4945(5) 0.7926(3) 0.093(2) Uani 1 1 d .
H39A H -0.1193 0.5155 0.7932 0.139 Uiso 1 1 calc R
H39B H -0.0541 0.4233 0.7961 0.139 Uiso 1 1 calc R
H39C H -0.0466 0.5144 0.7580 0.139 Uiso 1 1 calc R
C40 C 0.0163(3) 1.1598(4) 0.9469(2) 0.0544(12) Uani 1 1 d .
C41 C -0.0250(4) 1.3295(4) 0.9483(3) 0.0876(19) Uani 1 1 d .
H41A H -0.0262 1.3412 0.9100 0.131 Uiso 1 1 calc R
H41B H -0.0033 1.3883 0.9697 0.131 Uiso 1 1 calc R
H41C H -0.0860 1.3139 0.9510 0.131 Uiso 1 1 calc R
P1 P 0.78535(13) 0.56241(12) 0.91527(8) 0.0841(5) Uani 1 1 d .
F1 F 0.8170(4) 0.5620(4) 0.9814(2) 0.1446(18) Uani 1 1 d .
F2 F 0.8885(4) 0.5605(5) 0.9156(3) 0.168(2) Uani 1 1 d .
F3 F 0.7836(5) 0.6778(3) 0.9193(2) 0.172(2) Uani 1 1 d .
F4 F 0.6860(4) 0.5596(5) 0.9188(4) 0.235(4) Uani 1 1 d .
F5 F 0.7556(6) 0.5643(5) 0.8502(2) 0.208(3) Uani 1 1 d .
F6 F 0.7840(4) 0.4453(3) 0.9147(2) 0.1399(18) Uani 1 1 d .

loop_
_atom_site_aniso_label
_atom_site_aniso_U_11
_atom_site_aniso_U_22
_atom_site_aniso_U_33
_atom_site_aniso_U_23
_atom_site_aniso_U_13
_atom_site_aniso_U_12
Fe1 0.0351(3) 0.0320(3) 0.0262(3) 0.0011(2) 0.0015(2) 0.0006(2)
Co1 0.0352(3) 0.0375(3) 0.0383(3) 0.0082(2) -0.0003(2) -0.0028(2)
B1 0.053(3) 0.044(3) 0.039(2) 0.007(2) 0.008(2) 0.011(2)
N1 0.045(2) 0.0385(18) 0.0398(18) 0.0091(16) 0.0020(15) -0.0027(16)
N2 0.037(2) 0.049(2) 0.0393(18) 0.0046(15) -0.0011(16) -0.0060(17)
N3 0.089(3) 0.076(3) 0.064(3) -0.030(2) 0.023(2) 0.003(3)
N4 0.0351(19) 0.0448(19) 0.0346(17) -0.0010(14) 0.0029(14) 0.0007(16)
N5 0.037(2) 0.055(2) 0.0374(18) 0.0022(16) 0.0033(15) 0.0087(17)
N6 0.046(2) 0.0370(17) 0.0290(16) 0.0011(13) 0.0053(14) 0.0022(15)
N7 0.056(2) 0.0376(19) 0.0401(18) 0.0003(15) 0.0133(16) 0.0059(17)
N8 0.0397(19) 0.0378(18) 0.0330(16) 0.0027(14) 0.0040(14) 0.0059(15)
N9 0.048(2) 0.0403(19) 0.0357(17) 0.0060(14) 0.0038(15) 0.0072(16)
N10 0.044(2) 0.0355(18) 0.0437(19) 0.0087(15) -0.0033(16) -0.0059(16)
N11 0.038(2) 0.058(2) 0.045(2) 0.0141(17) 0.0021(16) -0.0061(18)
N12 0.043(2) 0.0364(18) 0.0416(18) 0.0042(15) 0.0033(15) -0.0040(16)
N13 0.0380(19) 0.0396(19) 0.0439(19) 0.0020(15) 0.0011(15) -0.0010(15)
O1 0.155(5) 0.145(5) 0.084(3) 0.018(3) 0.023(3) 0.093(4)
O2 0.185(6) 0.136(4) 0.082(3) 0.043(3) 0.027(3) 0.111(4)
O3 0.228(7) 0.113(4) 0.081(3) 0.039(3) 0.038(4) 0.008(4)
O4 0.162(5) 0.152(5) 0.064(3) -0.002(3) 0.050(3) -0.061(4)
O5 0.100(3) 0.084(3) 0.066(2) 0.005(2) -0.027(2) -0.019(2)
O6 0.065(2) 0.071(2) 0.076(2) -0.0303(19) 0.0026(19) -0.0107(19)
O7 0.073(3) 0.080(3) 0.132(4) -0.016(3) -0.027(3) 0.035(2)
O8 0.069(2) 0.051(2) 0.104(3) -0.003(2) 0.001(2) 0.0220(19)
C1 0.029(2) 0.038(2) 0.037(2) -0.0057(17) -0.0001(16) 0.0000(17)
C2 0.050(3) 0.029(2) 0.0266(18) 0.0063(15) 0.0031(18) 0.0040(18)
C3 0.043(3) 0.050(3) 0.038(2) -0.0006(19) 0.0032(19) -0.003(2)
C4 0.044(3) 0.059(3) 0.043(2) -0.005(2) 0.0056(19) -0.008(2)
C5 0.043(3) 0.086(4) 0.059(3) -0.010(3) 0.003(2) -0.011(3)
C6 0.039(3) 0.078(4) 0.052(3) 0.003(2) 0.001(2) 0.011(2)
C7 0.059(3) 0.046(2) 0.033(2) 0.0001(18) 0.0047(19) -0.007(2)
C8 0.080(4) 0.055(3) 0.041(2) -0.015(2) 0.021(2) -0.011(3)
C9 0.070(3) 0.042(2) 0.049(3) -0.007(2) 0.022(2) 0.001(2)
C10 0.050(3) 0.053(3) 0.036(2) 0.0080(19) 0.0093(19) 0.002(2)
C11 0.061(3) 0.054(3) 0.048(2) 0.017(2) 0.013(2) 0.000(2)
C12 0.068(3) 0.041(2) 0.044(2) 0.0123(19) 0.008(2) 0.005(2)
C13 0.077(4) 0.068(3) 0.062(3) 0.014(3) 0.019(3) 0.035(3)
C14 0.056(3) 0.041(2) 0.047(2) 0.0054(19) 0.001(2) -0.004(2)
C15 0.060(3) 0.036(2) 0.060(3) 0.003(2) 0.003(2) 0.003(2)
C16 0.068(3) 0.036(2) 0.056(3) 0.002(2) -0.009(2) 0.009(2)
C17 0.073(3) 0.044(3) 0.051(3) 0.012(2) -0.006(2) 0.007(2)
C18 0.055(3) 0.037(2) 0.045(2) 0.0055(19) -0.007(2) -0.010(2)
C19 0.054(3) 0.045(2) 0.043(2) 0.0077(19) -0.003(2) -0.011(2)
C20 0.088(4) 0.050(3) 0.042(3) 0.009(2) 0.002(3) -0.006(3)
C21 0.084(4) 0.075(4) 0.043(3) 0.011(3) 0.005(3) -0.022(3)
C22 0.059(3) 0.114(5) 0.057(3) 0.015(3) 0.017(3) -0.014(3)
C23 0.045(3) 0.083(4) 0.059(3) 0.020(3) 0.009(2) 0.006(3)
C24 0.106(5) 0.064(4) 0.066(4) 0.005(3) -0.007(3) 0.031(3)
C25 0.247(12) 0.196(10) 0.102(6) 0.063(6) 0.037(7) 0.174(10)
C26 0.134(7) 0.091(5) 0.049(3) 0.003(3) 0.018(4) -0.034(5)
C27 0.331(15) 0.191(10) 0.064(5) -0.002(5) 0.097(7) -0.095(10)
C28 0.052(3) 0.038(2) 0.061(3) 0.008(2) 0.004(2) 0.000(2)
C29 0.053(3) 0.041(2) 0.060(3) -0.006(2) 0.003(2) -0.006(2)
C30 0.045(3) 0.053(3) 0.045(2) -0.002(2) 0.008(2) -0.008(2)
C31 0.039(2) 0.051(3) 0.045(2) 0.0059(19) 0.0019(19) -0.002(2)
C32 0.036(2) 0.040(2) 0.039(2) 0.0069(17) 0.0073(17) -0.0024(18)
C33 0.034(2) 0.041(2) 0.038(2) 0.0043(17) 0.0081(17) -0.0031(18)
C34 0.029(2) 0.051(2) 0.043(2) 0.0016(19) 0.0037(17) 0.0012(19)
C35 0.036(2) 0.047(2) 0.049(2) 0.0079(19) 0.0115(19) 0.0080(19)
C36 0.050(3) 0.042(2) 0.062(3) -0.005(2) 0.012(2) 0.002(2)
C37 0.050(3) 0.052(3) 0.052(3) -0.006(2) -0.001(2) -0.001(2)
C38 0.051(3) 0.068(3) 0.052(3) -0.008(2) 0.003(2) -0.016(3)
C39 0.085(5) 0.103(5) 0.080(4) -0.044(4) 0.004(3) -0.026(4)
C40 0.047(3) 0.057(3) 0.060(3) 0.006(2) 0.014(2) 0.013(2)
C41 0.086(4) 0.061(3) 0.119(5) 0.015(3) 0.031(4) 0.037(3)
P1 0.0924(13) 0.0577(9) 0.1010(13) -0.0189(8) 0.0229(10) 0.0062(8)
F1 0.210(6) 0.117(4) 0.107(3) -0.013(3) 0.041(3) -0.008(4)
F2 0.119(4) 0.201(6) 0.209(6) -0.027(5) 0.088(4) -0.011(4)
F3 0.278(7) 0.057(2) 0.174(5) -0.022(3) 0.045(5) 0.005(3)
F4 0.093(4) 0.186(6) 0.429(13) -0.094(7) 0.074(5) -0.011(4)
F5 0.316(9) 0.156(5) 0.112(4) -0.009(4) -0.018(5) 0.047(6)
F6 0.166(5) 0.068(2) 0.167(4) -0.032(3) 0.010(3) 0.007(3)

loop_
_atom_type_symbol
_atom_type_description
_atom_type_scat_dispersion_real
_atom_type_scat_dispersion_imag
_atom_type_scat_source
C C 0.0033 0.0016 'International Tables Vol C Tables 4.2.6.8 and 6.1.1.4'
H H 0.0000 0.0000 'International Tables Vol C Tables 4.2.6.8 and 6.1.1.4'
B B 0.0013 0.0007 'International Tables Vol C Tables 4.2.6.8 and 6.1.1.4'
N N 0.0061 0.0033 'International Tables Vol C Tables 4.2.6.8 and 6.1.1.4'
O O 0.0106 0.0060 'International Tables Vol C Tables 4.2.6.8 and 6.1.1.4'
F F 0.0171 0.0103 'International Tables Vol C Tables 4.2.6.8 and 6.1.1.4'
P P 0.1023 0.0942 'International Tables Vol C Tables 4.2.6.8 and 6.1.1.4'
Fe Fe 0.3463 0.8444 'International Tables Vol C Tables 4.2.6.8 and 6.1.1.4'
Co Co 0.3494 0.9721 'International Tables Vol C Tables 4.2.6.8 and 6.1.1.4'

loop_
_geom_angle_atom_site_label_1
_geom_angle_atom_site_label_2
_geom_angle_atom_site_label_3
_geom_angle
_geom_angle_site_symmetry_1
_geom_angle_site_symmetry_3
C2 Fe1 C3 88.23(17) . .
C2 Fe1 C1 91.21(15) . .
C3 Fe1 C1 88.98(17) . .
C2 Fe1 N6 90.34(15) . .
C3 Fe1 N6 178.32(16) . .
C1 Fe1 N6 90.17(14) . .
C2 Fe1 N8 89.73(14) . .
C3 Fe1 N8 92.62(16) . .
C1 Fe1 N8 178.16(15) . .
N6 Fe1 N8 88.24(13) . .
C2 Fe1 N4 177.38(15) . .
C3 Fe1 N4 93.13(16) . .
C1 Fe1 N4 91.06(15) . .
N6 Fe1 N4 88.34(14) . .
N8 Fe1 N4 87.97(14) . .
N13 Co1 N10 170.02(13) . .
N13 Co1 N2 96.37(14) . 3_677
N10 Co1 N2 92.20(13) . 3_677
N13 Co1 N1 88.11(13) . .
N10 Co1 N1 97.44(14) . .
N2 Co1 N1 87.19(13) 3_677 .
N13 Co1 N11 98.42(14) . .
N10 Co1 N11 76.72(14) . .
N2 Co1 N11 87.99(13) 3_677 .
N1 Co1 N11 172.28(14) . .
N13 Co1 N12 75.94(13) . .
N10 Co1 N12 96.01(13) . .
N2 Co1 N12 170.39(13) 3_677 .
N1 Co1 N12 86.80(13) . .
N11 Co1 N12 98.73(13) . .
N7 B1 N5 105.9(3) . .
N7 B1 N9 106.1(4) . .
N5 B1 N9 105.1(3) . .
N7 B1 C13 112.4(4) . .
N5 B1 C13 113.5(4) . .
N9 B1 C13 113.1(4) . .
C1 N1 Co1 150.9(3) . .
C2 N2 Co1 148.4(3) . 3_677
C4 N4 N5 107.4(3) . .
C4 N4 Fe1 132.4(3) . .
N5 N4 Fe1 120.1(3) . .
C6 N5 N4 108.1(4) . .
C6 N5 B1 132.5(4) . .
N4 N5 B1 119.4(3) . .
C7 N6 N7 107.1(3) . .
C7 N6 Fe1 132.8(3) . .
N7 N6 Fe1 120.1(2) . .
C9 N7 N6 109.0(3) . .
C9 N7 B1 131.5(4) . .
N6 N7 B1 119.5(3) . .
C10 N8 N9 107.0(3) . .
C10 N8 Fe1 132.2(3) . .
N9 N8 Fe1 120.9(2) . .
C12 N9 N8 108.6(3) . .
C12 N9 B1 132.5(4) . .
N8 N9 B1 118.9(3) . .
C14 N10 C18 119.1(4) . .
C14 N10 Co1 124.4(3) . .
C18 N10 Co1 116.1(3) . .
C23 N11 C19 118.6(4) . .
C23 N11 Co1 126.0(3) . .
C19 N11 Co1 115.5(3) . .
C28 N12 C32 118.2(4) . .
C28 N12 Co1 125.5(3) . .
C32 N12 Co1 114.8(3) . .
C37 N13 C33 118.7(4) . .
C37 N13 Co1 124.2(3) . .
C33 N13 Co1 116.3(3) . .
C24 O2 C25 116.7(6) . .
C26 O4 C27 118.5(8) . .
C38 O6 C39 117.0(5) . .
C40 O8 C41 118.6(4) . .
N1 C1 Fe1 173.8(4) . .
N2 C2 Fe1 172.8(3) . .
N3 C3 Fe1 178.5(4) . .
N4 C4 C5 109.7(4) . .
N4 C4 H4 125.2 . .
C5 C4 H4 125.2 . .
C6 C5 C4 105.0(4) . .
C6 C5 H5 127.5 . .
C4 C5 H5 127.5 . .
N5 C6 C5 109.7(4) . .
N5 C6 H6 125.1 . .
C5 C6 H6 125.1 . .
N6 C7 C8 109.4(4) . .
N6 C7 H7 125.3 . .
C8 C7 H7 125.3 . .
C9 C8 C7 105.4(4) . .
C9 C8 H8 127.3 . .
C7 C8 H8 127.3 . .
N7 C9 C8 109.1(4) . .
N7 C9 H9 125.5 . .
C8 C9 H9 125.5 . .
N8 C10 C11 110.0(4) . .
N8 C10 H10 125.0 . .
C11 C10 H10 125.0 . .
C12 C11 C10 105.5(4) . .
C12 C11 H11 127.2 . .
C10 C11 H11 127.2 . .
N9 C12 C11 108.9(4) . .
N9 C12 H12 125.6 . .
C11 C12 H12 125.6 . .
B1 C13 H13A 109.5 . .
B1 C13 H13B 109.5 . .
H13A C13 H13B 109.5 . .
B1 C13 H13C 109.5 . .
H13A C13 H13C 109.5 . .
H13B C13 H13C 109.5 . .
N10 C14 C15 122.6(4) . .
N10 C14 H14 118.7 . .
C15 C14 H14 118.7 . .
C16 C15 C14 118.6(5) . .
C16 C15 H15 120.7 . .
C14 C15 H15 120.7 . .
C15 C16 C17 120.1(4) . .
C15 C16 C24 118.7(5) . .
C17 C16 C24 121.2(5) . .
C16 C17 C18 118.8(4) . .
C16 C17 H17 120.6 . .
C18 C17 H17 120.6 . .
N10 C18 C17 120.6(5) . .
N10 C18 C19 115.9(4) . .
C17 C18 C19 123.4(4) . .
N11 C19 C20 121.2(5) . .
N11 C19 C18 115.4(4) . .
C20 C19 C18 123.4(4) . .
C21 C20 C19 120.4(5) . .
C21 C20 H20 119.8 . .
C19 C20 H20 119.8 . .
C20 C21 C22 118.7(5) . .
C20 C21 C26 119.6(6) . .
C22 C21 C26 121.7(6) . .
C21 C22 C23 118.4(6) . .
C21 C22 H22 120.8 . .
C23 C22 H22 120.8 . .
N11 C23 C22 122.6(5) . .
N11 C23 H23 118.7 . .
C22 C23 H23 118.7 . .
O1 C24 O2 124.7(6) . .
O1 C24 C16 122.9(6) . .
O2 C24 C16 112.3(6) . .
O2 C25 H25A 109.5 . .
O2 C25 H25B 109.5 . .
H25A C25 H25B 109.5 . .
O2 C25 H25C 109.5 . .
H25A C25 H25C 109.5 . .
H25B C25 H25C 109.5 . .
O3 C26 O4 124.9(7) . .
O3 C26 C21 123.7(8) . .
O4 C26 C21 111.4(7) . .
O4 C27 H27A 109.5 . .
O4 C27 H27B 109.5 . .
H27A C27 H27B 109.5 . .
O4 C27 H27C 109.5 . .
H27A C27 H27C 109.5 . .
H27B C27 H27C 109.5 . .
N12 C28 C29 123.2(4) . .
N12 C28 H28 118.4 . .
C29 C28 H28 118.4 . .
C30 C29 C28 118.9(4) . .
C30 C29 H29 120.5 . .
C28 C29 H29 120.5 . .
C29 C30 C31 119.0(4) . .
C29 C30 C38 123.0(4) . .
C31 C30 C38 118.0(4) . .
C32 C31 C30 119.3(4) . .
C32 C31 H31 120.4 . .
C30 C31 H31 120.4 . .
N12 C32 C31 121.4(4) . .
N12 C32 C33 114.5(3) . .
C31 C32 C33 124.0(4) . .
N13 C33 C34 120.5(4) . .
N13 C33 C32 115.4(3) . .
C34 C33 C32 124.1(4) . .
C35 C34 C33 120.0(4) . .
C35 C34 H34 120.0 . .
C33 C34 H34 120.0 . .
C34 C35 C36 119.1(4) . .
C34 C35 C40 119.7(4) . .
C36 C35 C40 121.3(4) . .
C37 C36 C35 117.9(4) . .
C37 C36 H36 121.1 . .
C35 C36 H36 121.1 . .
N13 C37 C36 123.8(4) . .
N13 C37 H37 118.1 . .
C36 C37 H37 118.1 . .
O5 C38 O6 125.0(5) . .
O5 C38 C30 124.2(5) . .
O6 C38 C30 110.8(4) . .
O6 C39 H39A 109.5 . .
O6 C39 H39B 109.5 . .
H39A C39 H39B 109.5 . .
O6 C39 H39C 109.5 . .
H39A C39 H39C 109.5 . .
H39B C39 H39C 109.5 . .
O7 C40 O8 124.6(5) . .
O7 C40 C35 122.6(5) . .
O8 C40 C35 112.8(4) . .
O8 C41 H41A 109.5 . .
O8 C41 H41B 109.5 . .
H41A C41 H41B 109.5 . .
O8 C41 H41C 109.5 . .
H41A C41 H41C 109.5 . .
H41B C41 H41C 109.5 . .
F4 P1 F2 175.8(5) . .
F4 P1 F3 89.3(4) . .
F2 P1 F3 92.9(4) . .
F4 P1 F5 92.2(5) . .
F2 P1 F5 91.3(4) . .
F3 P1 F5 92.6(3) . .
F4 P1 F6 88.0(3) . .
F2 P1 F6 89.6(3) . .
F3 P1 F6 176.1(3) . .
F5 P1 F6 90.4(3) . .
F4 P1 F1 88.6(5) . .
F2 P1 F1 87.9(3) . .
F3 P1 F1 86.7(3) . .
F5 P1 F1 178.9(4) . .
F6 P1 F1 90.4(3) . .

loop_
_geom_bond_atom_site_label_1
_geom_bond_atom_site_label_2
_geom_bond_distance
_geom_bond_site_symmetry_2
Fe1 C2 1.913(4) .
Fe1 C3 1.920(4) .
Fe1 C1 1.928(4) .
Fe1 N6 1.959(3) .
Fe1 N8 1.964(3) .
Fe1 N4 1.972(3) .
Co1 N13 2.107(3) .
Co1 N10 2.110(3) .
Co1 N2 2.110(4) 3_677
Co1 N1 2.125(3) .
Co1 N11 2.142(3) .
Co1 N12 2.151(3) .
B1 N7 1.552(6) .
B1 N5 1.554(6) .
B1 N9 1.559(6) .
B1 C13 1.583(7) .
N1 C1 1.146(5) .
N2 C2 1.148(5) .
N2 Co1 2.110(4) 3_677
N3 C3 1.143(5) .
N4 C4 1.337(5) .
N4 N5 1.363(5) .
N5 C6 1.340(6) .
N6 C7 1.333(5) .
N6 N7 1.369(5) .
N7 C9 1.329(5) .
N8 C10 1.335(5) .
N8 N9 1.358(4) .
N9 C12 1.345(5) .
N10 C14 1.326(6) .
N10 C18 1.345(5) .
N11 C23 1.324(6) .
N11 C19 1.346(6) .
N12 C28 1.324(5) .
N12 C32 1.353(5) .
N13 C37 1.333(5) .
N13 C33 1.349(5) .
O1 C24 1.176(7) .
O2 C24 1.303(7) .
O2 C25 1.450(7) .
O3 C26 1.204(9) .
O4 C26 1.313(9) .
O4 C27 1.457(8) .
O5 C38 1.180(6) .
O6 C38 1.332(6) .
O6 C39 1.452(6) .
O7 C40 1.189(6) .
O8 C40 1.298(6) .
O8 C41 1.447(6) .
C4 C5 1.385(7) .
C4 H4 0.9300 .
C5 C6 1.364(8) .
C5 H5 0.9300 .
C6 H6 0.9300 .
C7 C8 1.389(6) .
C7 H7 0.9300 .
C8 C9 1.370(7) .
C8 H8 0.9300 .
C9 H9 0.9300 .
C10 C11 1.373(6) .
C10 H10 0.9300 .
C11 C12 1.360(7) .
C11 H11 0.9300 .
C12 H12 0.9300 .
C13 H13A 0.9600 .
C13 H13B 0.9600 .
C13 H13C 0.9600 .
C14 C15 1.378(6) .
C14 H14 0.9300 .
C15 C16 1.360(6) .
C15 H15 0.9300 .
C16 C17 1.364(7) .
C16 C24 1.514(7) .
C17 C18 1.403(6) .
C17 H17 0.9300 .
C18 C19 1.471(7) .
C19 C20 1.388(6) .
C20 C21 1.359(8) .
C20 H20 0.9300 .
C21 C22 1.378(8) .
C21 C26 1.483(8) .
C22 C23 1.402(7) .
C22 H22 0.9300 .
C23 H23 0.9300 .
C25 H25A 0.9600 .
C25 H25B 0.9600 .
C25 H25C 0.9600 .
C27 H27A 0.9600 .
C27 H27B 0.9600 .
C27 H27C 0.9600 .
C28 C29 1.384(6) .
C28 H28 0.9300 .
C29 C30 1.357(6) .
C29 H29 0.9300 .
C30 C31 1.387(6) .
C30 C38 1.499(6) .
C31 C32 1.382(6) .
C31 H31 0.9300 .
C32 C33 1.478(6) .
C33 C34 1.388(6) .
C34 C35 1.379(6) .
C34 H34 0.9300 .
C35 C36 1.381(6) .
C35 C40 1.488(6) .
C36 C37 1.373(6) .
C36 H36 0.9300 .
C37 H37 0.9300 .
C39 H39A 0.9600 .
C39 H39B 0.9600 .
C39 H39C 0.9600 .
C41 H41A 0.9600 .
C41 H41B 0.9600 .
C41 H41C 0.9600 .
P1 F4 1.518(6) .
P1 F2 1.548(5) .
P1 F3 1.551(4) .
P1 F5 1.562(6) .
P1 F6 1.570(4) .
P1 F1 1.587(5) .

loop_
_geom_torsion_atom_site_label_1
_geom_torsion_atom_site_label_2
_geom_torsion_atom_site_label_3
_geom_torsion_atom_site_label_4
_geom_torsion
_geom_torsion_site_symmetry_1
N13 Co1 N1 C1 33.1(6) .
N10 Co1 N1 C1 -155.2(6) .
N2 Co1 N1 C1 -63.4(6) 3_677
N11 Co1 N1 C1 -114.8(11) .
N12 Co1 N1 C1 109.1(6) .
C2 Fe1 N4 C4 162(3) .
C3 Fe1 N4 C4 40.6(4) .
C1 Fe1 N4 C4 -48.5(4) .
N6 Fe1 N4 C4 -138.6(4) .
N8 Fe1 N4 C4 133.1(4) .
C2 Fe1 N4 N5 -15(3) .
C3 Fe1 N4 N5 -135.8(3) .
C1 Fe1 N4 N5 135.2(3) .
N6 Fe1 N4 N5 45.0(3) .
N8 Fe1 N4 N5 -43.3(3) .
C4 N4 N5 C6 0.2(4) .
Fe1 N4 N5 C6 177.4(3) .
C4 N4 N5 B1 -178.7(3) .
Fe1 N4 N5 B1 -1.5(4) .
N7 B1 N5 C6 126.7(5) .
N9 B1 N5 C6 -121.2(5) .
C13 B1 N5 C6 2.9(6) .
N7 B1 N5 N4 -54.7(5) .
N9 B1 N5 N4 57.3(4) .
C13 B1 N5 N4 -178.5(4) .
C2 Fe1 N6 C7 -46.6(4) .
C3 Fe1 N6 C7 -15(6) .
C1 Fe1 N6 C7 44.6(4) .
N8 Fe1 N6 C7 -136.3(4) .
N4 Fe1 N6 C7 135.6(4) .
C2 Fe1 N6 N7 134.1(3) .
C3 Fe1 N6 N7 165(6) .
C1 Fe1 N6 N7 -134.7(3) .
N8 Fe1 N6 N7 44.4(3) .
N4 Fe1 N6 N7 -43.6(3) .
C7 N6 N7 C9 -0.3(5) .
Fe1 N6 N7 C9 179.1(3) .
C7 N6 N7 B1 179.7(4) .
Fe1 N6 N7 B1 -0.9(5) .
N5 B1 N7 C9 -123.7(5) .
N9 B1 N7 C9 125.0(5) .
C13 B1 N7 C9 0.8(7) .
N5 B1 N7 N6 56.3(5) .
N9 B1 N7 N6 -55.1(5) .
C13 B1 N7 N6 -179.2(4) .
C2 Fe1 N8 C10 46.5(4) .
C3 Fe1 N8 C10 -41.7(4) .
C1 Fe1 N8 C10 167(5) .
N6 Fe1 N8 C10 136.8(4) .
N4 Fe1 N8 C10 -134.8(4) .
C2 Fe1 N8 N9 -134.6(3) .
C3 Fe1 N8 N9 137.2(3) .
C1 Fe1 N8 N9 -14(5) .
N6 Fe1 N8 N9 -44.3(3) .
N4 Fe1 N8 N9 44.1(3) .
C10 N8 N9 C12 0.9(4) .
Fe1 N8 N9 C12 -178.2(3) .
C10 N8 N9 B1 179.3(4) .
Fe1 N8 N9 B1 0.2(5) .
N7 B1 N9 C12 -126.7(4) .
N5 B1 N9 C12 121.4(5) .
C13 B1 N9 C12 -3.0(7) .
N7 B1 N9 N8 55.3(5) .
N5 B1 N9 N8 -56.6(4) .
C13 B1 N9 N8 179.0(4) .
N13 Co1 N10 C14 119.9(8) .
N2 Co1 N10 C14 -90.9(3) 3_677
N1 Co1 N10 C14 -3.5(3) .
N11 Co1 N10 C14 -178.3(4) .
N12 Co1 N10 C14 84.1(3) .
N13 Co1 N10 C18 -67.3(9) .
N2 Co1 N10 C18 81.9(3) 3_677
N1 Co1 N10 C18 169.4(3) .
N11 Co1 N10 C18 -5.5(3) .
N12 Co1 N10 C18 -103.1(3) .
N13 Co1 N11 C23 -6.8(4) .
N10 Co1 N11 C23 -178.0(4) .
N2 Co1 N11 C23 89.3(4) 3_677
N1 Co1 N11 C23 140.7(9) .
N12 Co1 N11 C23 -83.8(4) .
N13 Co1 N11 C19 173.4(3) .
N10 Co1 N11 C19 2.3(3) .
N2 Co1 N11 C19 -90.4(3) 3_677
N1 Co1 N11 C19 -39.0(12) .
N12 Co1 N11 C19 96.5(3) .
N13 Co1 N12 C28 -178.9(4) .
N10 Co1 N12 C28 -4.9(4) .
N2 Co1 N12 C28 143.7(8) 3_677
N1 Co1 N12 C28 92.2(4) .
N11 Co1 N12 C28 -82.4(4) .
N13 Co1 N12 C32 15.4(3) .
N10 Co1 N12 C32 -170.6(3) .
N2 Co1 N12 C32 -22.1(10) 3_677
N1 Co1 N12 C32 -73.5(3) .
N11 Co1 N12 C32 111.9(3) .
N10 Co1 N13 C37 139.7(7) .
N2 Co1 N13 C37 -9.3(4) 3_677
N1 Co1 N13 C37 -96.3(4) .
N11 Co1 N13 C37 79.6(4) .
N12 Co1 N13 C37 176.5(4) .
N10 Co1 N13 C33 -50.8(9) .
N2 Co1 N13 C33 160.2(3) 3_677
N1 Co1 N13 C33 73.3(3) .
N11 Co1 N13 C33 -110.9(3) .
N12 Co1 N13 C33 -13.9(3) .
Co1 N1 C1 Fe1 -18(4) .
C2 Fe1 C1 N1 123(3) .
C3 Fe1 C1 N1 -149(3) .
N6 Fe1 C1 N1 32(3) .
N8 Fe1 C1 N1 2(7) .
N4 Fe1 C1 N1 -56(3) .
Co1 N2 C2 Fe1 29(3) 3_677
C3 Fe1 C2 N2 132(3) .
C1 Fe1 C2 N2 -139(3) .
N6 Fe1 C2 N2 -49(3) .
N8 Fe1 C2 N2 40(3) .
N4 Fe1 C2 N2 11(5) .
C2 Fe1 C3 N3 -18(16) .
C1 Fe1 C3 N3 -109(16) .
N6 Fe1 C3 N3 -49(19) .
N8 Fe1 C3 N3 72(16) .
N4 Fe1 C3 N3 160(16) .
N5 N4 C4 C5 -0.1(5) .
Fe1 N4 C4 C5 -176.8(3) .
N4 C4 C5 C6 -0.1(5) .
N4 N5 C6 C5 -0.2(5) .
B1 N5 C6 C5 178.4(4) .
C4 C5 C6 N5 0.2(5) .
N7 N6 C7 C8 0.2(5) .
Fe1 N6 C7 C8 -179.1(3) .
N6 C7 C8 C9 -0.1(5) .
N6 N7 C9 C8 0.3(5) .
B1 N7 C9 C8 -179.7(4) .
C7 C8 C9 N7 -0.1(5) .
N9 N8 C10 C11 -0.8(5) .
Fe1 N8 C10 C11 178.2(3) .
N8 C10 C11 C12 0.5(5) .
N8 N9 C12 C11 -0.6(5) .
B1 N9 C12 C11 -178.7(4) .
C10 C11 C12 N9 0.1(5) .
C18 N10 C14 C15 -2.2(6) .
Co1 N10 C14 C15 170.4(3) .
N10 C14 C15 C16 0.9(7) .
C14 C15 C16 C17 0.9(7) .
C14 C15 C16 C24 -179.1(5) .
C15 C16 C17 C18 -1.3(7) .
C24 C16 C17 C18 178.6(5) .
C14 N10 C18 C17 1.6(6) .
Co1 N10 C18 C17 -171.6(3) .
C14 N10 C18 C19 -179.0(4) .
Co1 N10 C18 C19 7.8(5) .
C16 C17 C18 N10 0.1(7) .
C16 C17 C18 C19 -179.2(4) .
C23 N11 C19 C20 2.6(7) .
Co1 N11 C19 C20 -177.7(3) .
C23 N11 C19 C18 -178.8(4) .
Co1 N11 C19 C18 0.9(5) .
N10 C18 C19 N11 -5.7(6) .
C17 C18 C19 N11 173.6(4) .
N10 C18 C19 C20 172.8(4) .
C17 C18 C19 C20 -7.9(7) .
N11 C19 C20 C21 0.1(7) .
C18 C19 C20 C21 -178.3(5) .
C19 C20 C21 C22 -2.3(8) .
C19 C20 C21 C26 175.6(5) .
C20 C21 C22 C23 1.7(8) .
C26 C21 C22 C23 -176.0(5) .
C19 N11 C23 C22 -3.1(7) .
Co1 N11 C23 C22 177.1(4) .
C21 C22 C23 N11 1.0(8) .
C25 O2 C24 O1 -1.5(13) .
C25 O2 C24 C16 -179.8(7) .
C15 C16 C24 O1 -2.6(10) .
C17 C16 C24 O1 177.4(7) .
C15 C16 C24 O2 175.7(6) .
C17 C16 C24 O2 -4.2(9) .
C27 O4 C26 O3 -0.1(11) .
C27 O4 C26 C21 178.9(6) .
C20 C21 C26 O3 14.4(10) .
C22 C21 C26 O3 -167.9(7) .
C20 C21 C26 O4 -164.6(5) .
C22 C21 C26 O4 13.2(8) .
C32 N12 C28 C29 1.3(7) .
Co1 N12 C28 C29 -164.0(4) .
N12 C28 C29 C30 1.0(7) .
C28 C29 C30 C31 -2.4(7) .
C28 C29 C30 C38 175.3(4) .
C29 C30 C31 C32 1.5(7) .
C38 C30 C31 C32 -176.3(4) .
C28 N12 C32 C31 -2.2(6) .
Co1 N12 C32 C31 164.7(3) .
C28 N12 C32 C33 178.5(4) .
Co1 N12 C32 C33 -14.6(4) .
C30 C31 C32 N12 0.8(6) .
C30 C31 C32 C33 -180.0(4) .
C37 N13 C33 C34 1.2(6) .
Co1 N13 C33 C34 -169.0(3) .
C37 N13 C33 C32 -179.1(4) .
Co1 N13 C33 C32 10.7(4) .
N12 C32 C33 N13 2.9(5) .
C31 C32 C33 N13 -176.4(4) .
N12 C32 C33 C34 -177.5(4) .
C31 C32 C33 C34 3.3(6) .
N13 C33 C34 C35 0.0(6) .
C32 C33 C34 C35 -179.6(4) .
C33 C34 C35 C36 -2.4(6) .
C33 C34 C35 C40 177.7(4) .
C34 C35 C36 C37 3.5(7) .
C40 C35 C36 C37 -176.7(4) .
C33 N13 C37 C36 0.0(7) .
Co1 N13 C37 C36 169.3(4) .
C35 C36 C37 N13 -2.3(7) .
C39 O6 C38 O5 -5.7(8) .
C39 O6 C38 C30 177.0(4) .
C29 C30 C38 O5 -166.6(6) .
C31 C30 C38 O5 11.1(8) .
C29 C30 C38 O6 10.7(7) .
C31 C30 C38 O6 -171.6(4) .
C41 O8 C40 O7 1.2(9) .
C41 O8 C40 C35 179.4(4) .
C34 C35 C40 O7 0.9(8) .
C36 C35 C40 O7 -179.0(5) .
C34 C35 C40 O8 -177.3(4) .
C36 C35 C40 O8 2.8(6) .
